data_7720182
loop_
_publ_author_name
'Polo, Alvaro'
'Garc&#xed;a-Ordu&#xf1;a, Pilar'
'Echeverr&#xed;a, Jorge'
'Sanz Miguel, Pablo J.'

_publ_section_title
;
 Unveiling n &#x2192; &#x3c0;* interactions: convergence of quantum
 crystallography and computational insights.
;
_journal_issue 7
_journal_name_full 'Dalton transactions (Cambridge, England : 2003)'
_journal_page_first 2825
_journal_page_last 2832
_journal_paper_doi 10.1039/d5dt02386f
_journal_volume 55
_journal_year 2026
_chemical_formula_moiety 'C8 H11 N4 O, Cl, H2 O'
_chemical_formula_sum 'C8 H13 Cl N4 O2'
_chemical_formula_weight 232.67
_space_group_crystal_system monoclinic
_space_group_IT_number 14
_space_group_name_Hall '-P 2ybc'
_space_group_name_H-M_alt 'P 1 21/c 1'
_atom_sites_solution_hydrogens difmap
_audit_creation_method SHELXL-2014/7
_audit_update_record
;
2025-07-24 deposited with the CCDC.	2025-12-19 downloaded from the CCDC.
;
_cell_angle_alpha 90
_cell_angle_beta 102.4031(11)
_cell_angle_gamma 90
_cell_formula_units_Z 4
_cell_length_a 11.2219(9)
_cell_length_b 14.8838(13)
_cell_length_c 6.4028(5)
_cell_measurement_reflns_used 8605
_cell_measurement_temperature 100(2)
_cell_measurement_theta_max 28.23
_cell_measurement_theta_min 2.31
_cell_volume 1044.46(15)
_computing_cell_refinement 'Bruker SAINT'
_computing_data_collection 'Bruker APEX2'
_computing_data_reduction 'Bruker SAINT'
_computing_molecular_graphics 'Bruker SHELXTL'
_computing_publication_material 'Bruker SHELXTL'
_computing_structure_refinement 'SHELXL-2014 (Sheldrick 2014)'
_computing_structure_solution 'SHELXS-97 (Sheldrick 2008)'
_diffrn_ambient_temperature 100(2)
_diffrn_measured_fraction_theta_full 0.999
_diffrn_measured_fraction_theta_max 0.990
_diffrn_measurement_device_type 'Bruker APEX-II CCD'
_diffrn_measurement_method '\f and \w scans'
_diffrn_radiation_type MoK\a
_diffrn_radiation_wavelength 0.71073
_diffrn_reflns_av_R_equivalents 0.0233
_diffrn_reflns_av_unetI/netI 0.0142
_diffrn_reflns_Laue_measured_fraction_full 0.999
_diffrn_reflns_Laue_measured_fraction_max 0.990
_diffrn_reflns_limit_h_max 14
_diffrn_reflns_limit_h_min -14
_diffrn_reflns_limit_k_max 19
_diffrn_reflns_limit_k_min -19
_diffrn_reflns_limit_l_max 8
_diffrn_reflns_limit_l_min -8
_diffrn_reflns_number 18651
_diffrn_reflns_point_group_measured_fraction_full 0.999
_diffrn_reflns_point_group_measured_fraction_max 0.990
_diffrn_reflns_theta_full 25.000
_diffrn_reflns_theta_max 28.327
_diffrn_reflns_theta_min 2.308
_exptl_absorpt_coefficient_mu 0.353
_exptl_absorpt_correction_T_max 0.916
_exptl_absorpt_correction_T_min 0.869
_exptl_absorpt_correction_type multi-scan
_exptl_absorpt_process_details sadabs
_exptl_crystal_colour colorless
_exptl_crystal_density_diffrn 1.480
_exptl_crystal_description block
_exptl_crystal_F_000 488
_exptl_crystal_size_max 0.350
_exptl_crystal_size_mid 0.250
_exptl_crystal_size_min 0.250
_refine_diff_density_max 0.367
_refine_diff_density_min -0.427
_refine_diff_density_rms 0.055
_refine_ls_extinction_method none
_refine_ls_goodness_of_fit_ref 1.054
_refine_ls_hydrogen_treatment refall
_refine_ls_matrix_type full
_refine_ls_number_parameters 188
_refine_ls_number_reflns 2581
_refine_ls_number_restraints 0
_refine_ls_restrained_S_all 1.054
_refine_ls_R_factor_all 0.0349
_refine_ls_R_factor_gt 0.0311
_refine_ls_shift/su_max 0.001
_refine_ls_shift/su_mean 0.000
_refine_ls_structure_factor_coef Fsqd
_refine_ls_weighting_details 'w=1/[\s^2^(Fo^2^)+(0.0465P)^2^+0.5691P] where P=(Fo^2^+2Fc^2^)/3'
_refine_ls_weighting_scheme calc
_refine_ls_wR_factor_gt 0.0839
_refine_ls_wR_factor_ref 0.0868
_reflns_Friedel_coverage 0.000
_reflns_number_gt 2339
_reflns_number_total 2581
_reflns_threshold_expression 'I > 2\s(I)'
_cod_data_source_file d5dt02386f2.cif
_cod_data_source_block 1_CCDC4
_cod_original_sg_symbol_H-M 'P 21/c'
_cod_database_code 7720182
_shelx_shelxl_version_number 2014/7
_shelx_space_group_comment
;
The symmetry employed for this shelxl refinement is uniquely defined
by the following loop, which should always be used as a source of
symmetry information in preference to the above space-group names.
They are only intended as comments.
;
_shelx_estimated_absorpt_t_min 0.886
_shelx_estimated_absorpt_t_max 0.917

loop_
_space_group_symop_operation_xyz
'x, y, z'
'-x, y+1/2, -z+1/2'
'-x, -y, -z'
'x, -y-1/2, z-1/2'

loop_
_atom_site_label
_atom_site_type_symbol
_atom_site_fract_x
_atom_site_fract_y
_atom_site_fract_z
_atom_site_U_iso_or_equiv
_atom_site_adp_type
_atom_site_occupancy
_atom_site_site_symmetry_order
_atom_site_calc_flag
_atom_site_refinement_flags_posn
_atom_site_refinement_flags_adp
_atom_site_refinement_flags_occupancy
_atom_site_disorder_assembly
_atom_site_disorder_group
N1 N 0.85521(9) 0.36189(7) 0.11474(17) 0.0142(2) Uani 1 1 d . . . . .
C1 C 0.97502(12) 0.33239(10) 0.2396(2) 0.0208(3) Uani 1 1 d . . . . .
H11 H 0.9895(16) 0.3597(12) 0.378(3) 0.024(4) Uiso 1 1 d . . . . .
H12 H 1.0341(18) 0.3488(13) 0.166(3) 0.030(5) Uiso 1 1 d . . . . .
H13 H 0.9774(16) 0.2691(13) 0.254(3) 0.026(4) Uiso 1 1 d . . . . .
C2 C 0.85072(12) 0.40660(8) -0.0670(2) 0.0144(2) Uani 1 1 d . . . . .
H2 H 0.9225(16) 0.4160(11) -0.107(3) 0.017(4) Uiso 1 1 d . . . . .
N3 N 0.74798(9) 0.43370(7) -0.19297(16) 0.0132(2) Uani 1 1 d . . . . .
C3 C 0.74917(12) 0.49103(9) -0.3806(2) 0.0182(3) Uani 1 1 d . . . . .
H31 H 0.7459(17) 0.5526(13) -0.337(3) 0.027(4) Uiso 1 1 d . . . . .
H32 H 0.8230(17) 0.4790(11) -0.426(3) 0.021(4) Uiso 1 1 d . . . . .
H33 H 0.6779(18) 0.4763(13) -0.492(3) 0.029(5) Uiso 1 1 d . . . . .
C4 C 0.64073(11) 0.41578(8) -0.1280(2) 0.0127(2) Uani 1 1 d . . . . .
C5 C 0.64299(11) 0.37233(8) 0.06342(19) 0.0133(2) Uani 1 1 d . . . . .
C6 C 0.75180(12) 0.34068(8) 0.2013(2) 0.0148(2) Uani 1 1 d . . . . .
O6 O 0.76453(9) 0.30098(7) 0.37137(15) 0.0215(2) Uani 1 1 d . . . . .
N7 N 0.52254(9) 0.36490(7) 0.07512(17) 0.0144(2) Uani 1 1 d . . . . .
C7 C 0.47492(13) 0.32839(10) 0.2533(2) 0.0219(3) Uani 1 1 d . . . . .
H71 H 0.395(2) 0.3116(15) 0.196(3) 0.042(6) Uiso 1 1 d . . . . .
H72 H 0.4880(17) 0.3732(13) 0.366(3) 0.029(5) Uiso 1 1 d . . . . .
H73 H 0.521(2) 0.2722(17) 0.309(4) 0.056(7) Uiso 1 1 d . . . . .
C8 C 0.45743(12) 0.40316(8) -0.1054(2) 0.0158(2) Uani 1 1 d . . . . .
H8 H 0.3729(16) 0.4049(11) -0.130(3) 0.018(4) Uiso 1 1 d . . . . .
N9 N 0.52625(9) 0.43552(7) -0.23490(17) 0.0155(2) Uani 1 1 d . . . . .
Cl1 Cl 0.86819(3) 0.59016(2) 0.19019(5) 0.01801(10) Uani 1 1 d . . . . .
O1W O 0.75754(11) 0.78701(8) 0.0273(2) 0.0334(3) Uani 1 1 d . . . . .
H1W H 0.802(3) 0.810(2) -0.103(5) 0.093(10) Uiso 1 1 d . . . . .
H2W H 0.810(3) 0.723(3) 0.075(6) 0.107(11) Uiso 1 1 d . . . . .

loop_
_atom_site_aniso_label
_atom_site_aniso_U_11
_atom_site_aniso_U_22
_atom_site_aniso_U_33
_atom_site_aniso_U_23
_atom_site_aniso_U_13
_atom_site_aniso_U_12
N1 0.0135(5) 0.0131(5) 0.0157(5) -0.0004(4) 0.0020(4) 0.0008(4)
C1 0.0152(6) 0.0237(7) 0.0218(7) 0.0026(5) 0.0002(5) 0.0036(5)
C2 0.0143(6) 0.0127(5) 0.0167(6) -0.0025(4) 0.0048(4) -0.0014(4)
N3 0.0141(5) 0.0129(5) 0.0132(5) -0.0002(4) 0.0045(4) -0.0010(4)
C3 0.0209(6) 0.0190(6) 0.0158(6) 0.0040(5) 0.0067(5) -0.0015(5)
C4 0.0136(6) 0.0111(5) 0.0139(5) -0.0019(4) 0.0037(4) -0.0008(4)
C5 0.0145(6) 0.0110(5) 0.0155(6) -0.0011(4) 0.0057(4) -0.0011(4)
C6 0.0173(6) 0.0111(5) 0.0169(6) -0.0011(4) 0.0055(5) -0.0004(4)
O6 0.0254(5) 0.0207(5) 0.0183(5) 0.0064(4) 0.0049(4) 0.0023(4)
N7 0.0141(5) 0.0129(5) 0.0177(5) -0.0013(4) 0.0064(4) -0.0016(4)
C7 0.0215(7) 0.0229(7) 0.0250(7) 0.0029(5) 0.0128(5) -0.0034(5)
C8 0.0137(6) 0.0141(6) 0.0196(6) -0.0027(4) 0.0037(5) 0.0000(4)
N9 0.0135(5) 0.0158(5) 0.0168(5) -0.0021(4) 0.0022(4) -0.0002(4)
Cl1 0.01486(16) 0.01873(17) 0.02166(17) -0.00235(11) 0.00662(11) -0.00154(10)
O1W 0.0299(6) 0.0316(6) 0.0399(7) -0.0006(5) 0.0100(5) 0.0001(5)

loop_
_atom_type_symbol
_atom_type_description
_atom_type_scat_dispersion_real
_atom_type_scat_dispersion_imag
_atom_type_scat_source
C C 0.0033 0.0016 'International Tables Vol C Tables 4.2.6.8 and 6.1.1.4'
H H 0.0000 0.0000 'International Tables Vol C Tables 4.2.6.8 and 6.1.1.4'
N N 0.0061 0.0033 'International Tables Vol C Tables 4.2.6.8 and 6.1.1.4'
O O 0.0106 0.0060 'International Tables Vol C Tables 4.2.6.8 and 6.1.1.4'
Cl Cl 0.1484 0.1585 'International Tables Vol C Tables 4.2.6.8 and 6.1.1.4'

loop_
_geom_angle_atom_site_label_1
_geom_angle_atom_site_label_2
_geom_angle_atom_site_label_3
_geom_angle
_geom_angle_site_symmetry_1
_geom_angle_site_symmetry_3
_geom_angle_publ_flag
C2 N1 C6 124.71(11) . . ?
C2 N1 C1 118.75(11) . . ?
C6 N1 C1 116.54(11) . . ?
N1 C1 H11 109.2(11) . . ?
N1 C1 H12 108.3(12) . . ?
H11 C1 H12 111.3(16) . . ?
N1 C1 H13 110.6(11) . . ?
H11 C1 H13 109.7(16) . . ?
H12 C1 H13 107.7(17) . . ?
N3 C2 N1 123.40(12) . . ?
N3 C2 H2 119.5(11) . . ?
N1 C2 H2 117.0(11) . . ?
C2 N3 C4 117.39(11) . . ?
C2 N3 C3 120.96(11) . . ?
C4 N3 C3 121.18(10) . . ?
N3 C3 H31 107.8(11) . . ?
N3 C3 H32 107.4(11) . . ?
H31 C3 H32 111.0(15) . . ?
N3 C3 H33 108.5(11) . . ?
H31 C3 H33 110.5(15) . . ?
H32 C3 H33 111.5(15) . . ?
N9 C4 C5 112.68(11) . . ?
N9 C4 N3 126.87(11) . . ?
C5 C4 N3 120.44(11) . . ?
N7 C5 C4 104.79(11) . . ?
N7 C5 C6 131.44(11) . . ?
C4 C5 C6 123.69(11) . . ?
O6 C6 C5 129.33(12) . . ?
O6 C6 N1 120.36(12) . . ?
C5 C6 N1 110.31(10) . . ?
C8 N7 C5 106.05(10) . . ?
C8 N7 C7 126.96(11) . . ?
C5 N7 C7 126.88(11) . . ?
N7 C7 H71 106.0(13) . . ?
N7 C7 H72 107.6(11) . . ?
H71 C7 H72 117.3(17) . . ?
N7 C7 H73 109.7(14) . . ?
H71 C7 H73 107.1(18) . . ?
H72 C7 H73 108.9(17) . . ?
N9 C8 N7 113.77(11) . . ?
N9 C8 H8 126.1(11) . . ?
N7 C8 H8 120.1(11) . . ?
C8 N9 C4 102.71(10) . . ?
H1W O1W H2W 99(2) . . ?

loop_
_geom_bond_atom_site_label_1
_geom_bond_atom_site_label_2
_geom_bond_distance
_geom_bond_site_symmetry_2
_geom_bond_publ_flag
N1 C2 1.3321(16) . ?
N1 C6 1.4247(16) . ?
N1 C1 1.4757(16) . ?
C1 H11 0.958(18) . ?
C1 H12 0.925(19) . ?
C1 H13 0.947(19) . ?
C2 N3 1.3203(17) . ?
C2 H2 0.907(18) . ?
N3 C4 1.3814(15) . ?
N3 C3 1.4758(16) . ?
C3 H31 0.961(19) . ?
C3 H32 0.951(18) . ?
C3 H33 0.975(19) . ?
C4 N9 1.3519(16) . ?
C4 C5 1.3809(17) . ?
C5 N7 1.3742(16) . ?
C5 C6 1.4245(18) . ?
C6 O6 1.2201(16) . ?
N7 C8 1.3534(16) . ?
N7 C7 1.4646(16) . ?
C7 H71 0.92(2) . ?
C7 H72 0.97(2) . ?
C7 H73 1.01(2) . ?
C8 N9 1.3381(17) . ?
C8 H8 0.928(17) . ?
O1W H1W 1.11(3) . ?
O1W H2W 1.13(4) . ?

loop_
_geom_torsion_atom_site_label_1
_geom_torsion_atom_site_label_2
_geom_torsion_atom_site_label_3
_geom_torsion_atom_site_label_4
_geom_torsion
_geom_torsion_site_symmetry_1
_geom_torsion_site_symmetry_2
_geom_torsion_site_symmetry_3
_geom_torsion_site_symmetry_4
_geom_torsion_publ_flag
C6 N1 C2 N3 -2.64(19) . . . . ?
C1 N1 C2 N3 178.10(11) . . . . ?
N1 C2 N3 C4 1.38(18) . . . . ?
N1 C2 N3 C3 173.60(11) . . . . ?
C2 N3 C4 N9 -178.20(11) . . . . ?
C3 N3 C4 N9 9.60(19) . . . . ?
C2 N3 C4 C5 0.95(17) . . . . ?
C3 N3 C4 C5 -171.25(11) . . . . ?
N9 C4 C5 N7 -0.03(14) . . . . ?
N3 C4 C5 N7 -179.30(10) . . . . ?
N9 C4 C5 C6 177.05(11) . . . . ?
N3 C4 C5 C6 -2.22(19) . . . . ?
N7 C5 C6 O6 -2.9(2) . . . . ?
C4 C5 C6 O6 -179.16(13) . . . . ?
N7 C5 C6 N1 177.30(12) . . . . ?
C4 C5 C6 N1 1.06(17) . . . . ?
C2 N1 C6 O6 -178.50(12) . . . . ?
C1 N1 C6 O6 0.76(17) . . . . ?
C2 N1 C6 C5 1.30(17) . . . . ?
C1 N1 C6 C5 -179.43(11) . . . . ?
C4 C5 N7 C8 0.14(13) . . . . ?
C6 C5 N7 C8 -176.62(13) . . . . ?
C4 C5 N7 C7 -176.19(12) . . . . ?
C6 C5 N7 C7 7.0(2) . . . . ?
C5 N7 C8 N9 -0.21(14) . . . . ?
C7 N7 C8 N9 176.12(12) . . . . ?
N7 C8 N9 C4 0.18(14) . . . . ?
C5 C4 N9 C8 -0.09(14) . . . . ?
N3 C4 N9 C8 179.12(12) . . . . ?
